data_9001389
loop_
_publ_author_name
'Hughes J M'
'Cameron M'
'Crowley K D'

_publ_section_title
;
 Ordering of divalent cations in the apatite structure: Crystal structure
 refinements of natural Mn- and Sr-bearing apatite
 sample Mn1.21
;
_journal_name_full 'American Mineralogist'
_journal_page_first 1857
_journal_page_last 1862
_journal_volume 76
_journal_year 1991
_chemical_formula_sum 'Ca4.395 F0.74 Mn0.605 O12 P3'
_chemical_name_mineral Fluorapatite
_space_group_IT_number 176
_symmetry_space_group_name_Hall '-P 6c'
_symmetry_space_group_name_H-M 'P 63/m'
_cell_angle_alpha 90
_cell_angle_beta 90
_cell_angle_gamma 120
_cell_length_a 9.3430
_cell_length_b 9.3430
_cell_length_c 6.8227
_cell_formula_units_Z 2
_cell_volume 515.774
_cod_original_formula_sum '(Ca4.395 Mn.605) P3 O12 F.74'
_cod_database_code 9001389

loop_
_symmetry_equiv_pos_as_xyz
x,y,z
-x+y,-x,1/2-z
x-y,x,1/2+z
y,-x+y,-z
-y,x-y,z
x,y,1/2-z
-x,-y,1/2+z
x-y,x,-z
-x+y,-x,z
-y,x-y,1/2-z
y,-x+y,1/2+z
-x,-y,-z

loop_
_atom_site_label
_atom_site_fract_x
_atom_site_fract_y
_atom_site_fract_z
_atom_site_occupancy
_atom_site_U_iso_or_equiv
Ca1 0.66667 0.33333 0.00210 0.79500 0.01199
Mn1 0.66667 0.33333 0.00210 0.20500 0.01199
Ca2 -0.00708 0.24157 0.25000 0.93500 0.00951
Mn2 -0.00708 0.24157 0.25000 0.06500 0.00951
P 0.36997 0.39878 0.25000 1.00000 0.00899
O1 0.48830 0.32980 0.25000 1.00000 0.01507
O2 0.46560 0.58820 0.25000 1.00000 0.02546
O3 0.25810 0.34060 0.07020 1.00000 0.02368
F 0.00000 0.00000 0.25000 0.74000 0.02926

loop_
_cod_related_entry_id
_cod_related_entry_database
_cod_related_entry_code
1 AMCSD 0001423
2 AMCSD 0001427

loop_
_[local]_alternative_name_id
_[local]_alternative_name_type
_[local]_alternative_name_source
_[local]_alternative_name_source_id
_[local]_alternative_name_value
1 mineral AMCSD 0001423 "Fluorapatite"
2 mineral AMCSD 0001427 "Apatite-(CaF)"

_database_code_amcsd 0001423
